data_2013230
loop_
_publ_author_name
'Harris, Pernille'
'Kofod, Pauli'
'Song, Yong Sheng'
'Larsen, Erik'

_publ_section_title
;The Co^III^---C bond in
 (1-thia-4,7-diazacyclodecyl-\k^3^<i>N</i>^4^,<i>N</i>^7^,<i>C</i>^10^)(1,4,7-triazacyclononane-\k^3^<i>N</i>^1^,<i>N</i>^4^,<i>N</i>^7^)cobalt(III)
 dithionate hydrate
;
_journal_issue 2
_journal_name_full 'Acta Crystallographica Section C'
_journal_page_first m58
_journal_page_last m60
_journal_paper_doi 10.1107/S0108270102022825
_journal_volume 59
_journal_year 2003
_chemical_formula_iupac '[Co (C6 H15 N3) (C7 H15 N2 S)] S2 O6 , H2 O'
_chemical_formula_moiety 'C13 H30 Co N5 S 2+ , S2 O6 2- , H2 O'
_chemical_formula_sum 'C13 H32 Co N5 O7 S3'
_chemical_formula_weight 525.54
_chemical_name_common I
_chemical_name_systematic
;
(1-thia-4,7-diazacyclodecyl-\k^3^N^4^,N^7^,C^10^)(1,4,7-triazacyclononane-
\k^3^N^1^,N^4^,N^7^)cobalt(III) dithionate hydrate
;
_space_group_IT_number 2
_symmetry_cell_setting triclinic
_symmetry_space_group_name_Hall '-P 1'
_symmetry_space_group_name_H-M 'P -1'
_atom_sites_solution_hydrogens geom
_atom_sites_solution_primary direct
_atom_sites_solution_secondary difmap
_audit_creation_method SHELXL97
_cell_angle_alpha 89.65(2)
_cell_angle_beta 76.04(2)
_cell_angle_gamma 66.99(2)
_cell_formula_units_Z 2
_cell_length_a 7.837(2)
_cell_length_b 9.135(2)
_cell_length_c 15.649(3)
_cell_measurement_reflns_used 25
_cell_measurement_temperature 122(2)
_cell_measurement_theta_max 21.38
_cell_measurement_theta_min 15.93
_cell_volume 995.8(4)
_computing_cell_refinement 'CAD-4 Software'
_computing_data_collection 'CAD-4 Software (Enraf-Nonius, 1989)'
_computing_data_reduction 'DREADD (Blessing, 1989)'
_computing_molecular_graphics 'ORTEPII (Johnson, 1976)'
_computing_structure_refinement 'SHELXL97 (Sheldrick, 1997)'
_computing_structure_solution 'SHELXS97 (Sheldrick, 1997)'
_diffrn_ambient_temperature 122(2)
_diffrn_measured_fraction_theta_full 1.000
_diffrn_measured_fraction_theta_max 1.000
_diffrn_measurement_device_type 'Enraf-Nonius CAD-4'
_diffrn_measurement_method \w/2\q
_diffrn_radiation_monochromator graphite
_diffrn_radiation_source 'fine-focus sealed tube'
_diffrn_radiation_type MoK\a
_diffrn_radiation_wavelength 0.71073
_diffrn_reflns_av_R_equivalents 0.027
_diffrn_reflns_av_sigmaI/netI 0.035
_diffrn_reflns_limit_h_max 12
_diffrn_reflns_limit_h_min -12
_diffrn_reflns_limit_k_max 14
_diffrn_reflns_limit_k_min -14
_diffrn_reflns_limit_l_max 25
_diffrn_reflns_limit_l_min 0
_diffrn_reflns_number 12912
_diffrn_reflns_theta_full 34.96
_diffrn_reflns_theta_max 34.96
_diffrn_reflns_theta_min 1.35
_diffrn_standards_decay_% 3.3
_diffrn_standards_interval_time 166.7
_diffrn_standards_number 5
_exptl_absorpt_coefficient_mu 1.225
_exptl_absorpt_correction_T_max 0.904
_exptl_absorpt_correction_T_min 0.816
_exptl_absorpt_correction_type integration
_exptl_absorpt_process_details '(Coppens, 1970)'
_exptl_crystal_colour red
_exptl_crystal_density_diffrn 1.753
_exptl_crystal_density_meas ?
_exptl_crystal_density_method 'not measured'
_exptl_crystal_description rod
_exptl_crystal_F_000 552
_exptl_crystal_size_max 0.22
_exptl_crystal_size_mid 0.12
_exptl_crystal_size_min 0.08
_refine_diff_density_max 0.66
_refine_diff_density_min -0.51
_refine_ls_extinction_method none
_refine_ls_goodness_of_fit_ref 1.069
_refine_ls_hydrogen_treatment mixed
_refine_ls_matrix_type full
_refine_ls_number_parameters 358
_refine_ls_number_reflns 8747
_refine_ls_number_restraints 0
_refine_ls_restrained_S_all 1.069
_refine_ls_R_factor_all 0.045
_refine_ls_R_factor_gt 0.033
_refine_ls_shift/su_max 0.001
_refine_ls_shift/su_mean 0.000
_refine_ls_structure_factor_coef Fsqd
_refine_ls_weighting_details 'calc w = 1/[\s^2^(Fo^2^)+(0.0286P)^2^+0.5020P] where P=(Fo^2^+2Fc^2^)/3'
_refine_ls_weighting_scheme calc
_refine_ls_wR_factor_gt 0.070
_refine_ls_wR_factor_ref 0.076
_reflns_number_gt 7372
_reflns_number_total 8747
_reflns_threshold_expression I>2\s(I)
_cod_data_source_file tr1048.cif
_cod_data_source_block I
_cod_depositor_comments
;
The following automatic conversions were performed:

'_exptl_crystal_density_meas' value 'not measured' was changed to '?'
- the value is perceived as not measured.

Automatic conversion script
Id: cif_fix_values 3008 2015-01-20 13:52:24Z robertas 
;
_cod_database_code 2013230
_cod_database_fobs_code 2013230

loop_
_symmetry_equiv_pos_as_xyz
'x, y, z'
'-x, -y, -z'

loop_
_atom_site_label
_atom_site_fract_x
_atom_site_fract_y
_atom_site_fract_z
_atom_site_U_iso_or_equiv
_atom_site_adp_type
_atom_site_calc_flag
_atom_site_refinement_flags
_atom_site_occupancy
_atom_site_disorder_assembly
_atom_site_disorder_group
_atom_site_type_symbol
Co 0.02824(2) 0.32651(2) 0.242059(11) 0.00683(4) Uani d . 1 . . Co
N12 -0.03313(16) 0.40556(13) 0.36726(7) 0.01056(18) Uani d . 1 . . N
H12 -0.014(3) 0.330(2) 0.3980(14) 0.016 Uiso d . 1 . . H
C27 -0.05690(18) 0.14963(15) 0.27342(8) 0.0097(2) Uani d . 1 . . C
H27 -0.128(3) 0.176(2) 0.3322(13) 0.012 Uiso d . 1 . . H
N22 0.10587(15) 0.25574(13) 0.11274(7) 0.00914(17) Uani d . 1 . . N
H22 0.131(3) 0.333(2) 0.0872(13) 0.014 Uiso d . 1 . . H
N11 -0.23341(16) 0.48668(13) 0.24658(8) 0.01131(19) Uani d . 1 . . N
H11 -0.285(3) 0.454(2) 0.2094(14) 0.017 Uiso d . 1 . . H
N13 0.10608(17) 0.51874(14) 0.21715(8) 0.01139(19) Uani d . 1 . . N
H13 0.214(3) 0.497(2) 0.1830(14) 0.017 Uiso d . 1 . . H
S1 -0.22609(5) 0.13561(4) 0.21806(2) 0.01297(6) Uani d . 1 . . S
C12 -0.2403(2) 0.51656(17) 0.40187(9) 0.0144(2) Uani d . 1 . . C
H12A -0.253(3) 0.628(2) 0.4065(13) 0.017 Uiso d . 1 . . H
H12B -0.291(3) 0.486(2) 0.4579(14) 0.017 Uiso d . 1 . . H
C15 0.0967(2) 0.48531(16) 0.37506(9) 0.0138(2) Uani d . 1 . . C
H15A 0.226(3) 0.400(2) 0.3698(13) 0.017 Uiso d . 1 . . H
H15B 0.053(3) 0.548(2) 0.4295(14) 0.017 Uiso d . 1 . . H
C22 0.29566(18) 0.11724(16) 0.08842(9) 0.0114(2) Uani d . 1 . . C
H22A 0.365(3) 0.117(2) 0.0270(13) 0.014 Uiso d . 1 . . H
H22B 0.279(3) 0.019(2) 0.0911(13) 0.014 Uiso d . 1 . . H
C25 -0.03107(19) 0.23164(16) 0.06829(8) 0.0109(2) Uani d . 1 . . C
H25A 0.033(3) 0.202(2) 0.0060(13) 0.013 Uiso d . 1 . . H
H25B -0.130(3) 0.325(2) 0.0739(13) 0.013 Uiso d . 1 . . H
C11 -0.35324(19) 0.50114(17) 0.33893(9) 0.0143(2) Uani d . 1 . . C
H11A -0.382(3) 0.409(3) 0.3425(13) 0.017 Uiso d . 1 . . H
H11B -0.475(3) 0.596(2) 0.3482(14) 0.017 Uiso d . 1 . . H
C13 -0.2346(2) 0.64606(16) 0.22203(10) 0.0141(2) Uani d . 1 . . C
H13A -0.281(3) 0.717(2) 0.2744(14) 0.017 Uiso d . 1 . . H
H13B -0.322(3) 0.693(2) 0.1857(14) 0.017 Uiso d . 1 . . H
C14 -0.0350(2) 0.62874(16) 0.17261(9) 0.0143(2) Uani d . 1 . . C
H14A -0.030(3) 0.735(2) 0.1693(14) 0.017 Uiso d . 1 . . H
H14B -0.005(3) 0.586(2) 0.1124(14) 0.017 Uiso d . 1 . . H
N21 0.28881(16) 0.17096(13) 0.24274(8) 0.01060(18) Uani d . 1 . . N
H21 0.347(3) 0.206(2) 0.2716(13) 0.016 Uiso d . 1 . . H
C26 -0.0939(2) 0.10036(17) 0.10315(9) 0.0127(2) Uani d . 1 . . C
H26A 0.013(3) -0.001(2) 0.0909(13) 0.015 Uiso d . 1 . . H
H26B -0.183(3) 0.093(2) 0.0717(13) 0.015 Uiso d . 1 . . H
C23 0.2751(2) 0.03044(16) 0.28864(9) 0.0135(2) Uani d . 1 . . C
H23A 0.245(3) 0.062(2) 0.3518(13) 0.016 Uiso d . 1 . . H
H23B 0.397(3) -0.056(2) 0.2719(13) 0.016 Uiso d . 1 . . H
C24 0.1188(2) -0.00767(16) 0.26608(9) 0.0128(2) Uani d . 1 . . C
H24A 0.163(3) -0.068(2) 0.2062(14) 0.015 Uiso d . 1 . . H
H24B 0.085(3) -0.078(2) 0.3100(13) 0.015 Uiso d . 1 . . H
C21 0.41027(18) 0.13130(16) 0.14993(9) 0.0121(2) Uani d . 1 . . C
H21A 0.450(3) 0.215(2) 0.1351(13) 0.015 Uiso d . 1 . . H
H21B 0.526(3) 0.030(2) 0.1431(13) 0.015 Uiso d . 1 . . H
C16 0.1001(2) 0.59590(16) 0.30222(10) 0.0139(2) Uani d . 1 . . C
H16A -0.011(3) 0.692(2) 0.3164(13) 0.017 Uiso d . 1 . . H
H16B 0.216(3) 0.620(2) 0.2932(13) 0.017 Uiso d . 1 . . H
S2 -0.41901(5) 0.06142(4) 0.46381(2) 0.01131(6) Uani d . 1 . . S
S3 0.50546(5) 0.58303(4) 0.04624(2) 0.01084(6) Uani d . 1 . . S
O1 -0.24469(15) -0.06625(13) 0.41176(7) 0.01699(19) Uani d . 1 . . O
O2 -0.38524(16) 0.14718(13) 0.53215(8) 0.0181(2) Uani d . 1 . . O
O3 -0.53934(16) 0.16539(13) 0.41216(7) 0.0182(2) Uani d . 1 . . O
O4 0.69292(15) 0.58814(13) 0.01147(7) 0.01649(19) Uani d . 1 . . O
O5 0.49037(15) 0.50972(13) 0.12947(7) 0.01533(19) Uani d . 1 . . O
O6 0.34434(17) 0.73161(13) 0.04632(8) 0.0201(2) Uani d . 1 . . O
O7 0.04974(18) -0.19943(15) 0.49732(8) 0.0202(2) Uani d . 1 . . O
H7A 0.130(4) -0.173(3) 0.4856(16) 0.030 Uiso d . 1 . . H
H7B -0.034(4) -0.143(3) 0.4745(16) 0.030 Uiso d . 1 . . H

loop_
_atom_site_aniso_label
_atom_site_aniso_U_11
_atom_site_aniso_U_22
_atom_site_aniso_U_33
_atom_site_aniso_U_12
_atom_site_aniso_U_13
_atom_site_aniso_U_23
Co 0.00656(7) 0.00609(7) 0.00751(7) -0.00213(5) -0.00192(5) 0.00005(5)
N12 0.0117(5) 0.0094(4) 0.0106(4) -0.0040(4) -0.0033(4) 0.0001(3)
C27 0.0113(5) 0.0097(5) 0.0096(5) -0.0057(4) -0.0030(4) 0.0008(4)
N22 0.0085(4) 0.0083(4) 0.0098(4) -0.0029(3) -0.0015(3) 0.0005(3)
N11 0.0096(4) 0.0107(5) 0.0123(5) -0.0021(4) -0.0037(4) -0.0008(4)
N13 0.0118(5) 0.0101(4) 0.0118(5) -0.0047(4) -0.0016(4) 0.0003(4)
S1 0.01221(13) 0.01796(15) 0.01152(13) -0.00915(12) -0.00271(11) 0.00018(11)
C12 0.0124(5) 0.0153(6) 0.0118(5) -0.0030(5) -0.0007(4) -0.0022(4)
C15 0.0167(6) 0.0118(5) 0.0152(6) -0.0065(5) -0.0071(5) -0.0005(4)
C22 0.0087(5) 0.0099(5) 0.0126(5) -0.0016(4) -0.0009(4) -0.0018(4)
C25 0.0124(5) 0.0110(5) 0.0090(5) -0.0038(4) -0.0037(4) 0.0009(4)
C11 0.0100(5) 0.0159(6) 0.0134(5) -0.0028(4) -0.0007(4) -0.0023(4)
C13 0.0143(6) 0.0098(5) 0.0158(6) -0.0012(4) -0.0061(5) 0.0011(4)
C14 0.0180(6) 0.0096(5) 0.0142(6) -0.0044(5) -0.0044(5) 0.0034(4)
N21 0.0098(4) 0.0102(4) 0.0121(5) -0.0036(4) -0.0040(4) 0.0006(4)
C26 0.0127(5) 0.0159(6) 0.0110(5) -0.0071(5) -0.0033(4) -0.0010(4)
C23 0.0139(6) 0.0109(5) 0.0160(6) -0.0034(4) -0.0067(5) 0.0042(4)
C24 0.0159(6) 0.0098(5) 0.0135(5) -0.0057(4) -0.0045(4) 0.0023(4)
C21 0.0077(5) 0.0117(5) 0.0155(6) -0.0030(4) -0.0016(4) -0.0008(4)
C16 0.0160(6) 0.0106(5) 0.0169(6) -0.0069(5) -0.0046(5) -0.0013(4)
S2 0.00917(12) 0.01120(13) 0.01260(13) -0.00366(10) -0.00184(10) 0.00178(10)
S3 0.01060(13) 0.01036(13) 0.01167(13) -0.00382(10) -0.00374(10) 0.00152(10)
O1 0.0120(4) 0.0174(5) 0.0164(5) -0.0033(4) 0.0012(4) -0.0003(4)
O2 0.0175(5) 0.0191(5) 0.0203(5) -0.0098(4) -0.0052(4) -0.0017(4)
O3 0.0173(5) 0.0180(5) 0.0193(5) -0.0056(4) -0.0074(4) 0.0083(4)
O4 0.0157(5) 0.0199(5) 0.0179(5) -0.0115(4) -0.0042(4) 0.0051(4)
O5 0.0150(4) 0.0220(5) 0.0111(4) -0.0091(4) -0.0044(3) 0.0041(4)
O6 0.0202(5) 0.0110(4) 0.0252(5) 0.0005(4) -0.0105(4) -0.0016(4)
O7 0.0220(5) 0.0228(5) 0.0239(6) -0.0141(5) -0.0119(5) 0.0109(4)

loop_
_atom_type_symbol
_atom_type_description
_atom_type_scat_dispersion_real
_atom_type_scat_dispersion_imag
_atom_type_scat_source
C C .0033 .0016 'International Tables Vol C Tables 4.2.6.8 and 6.1.1.4'
H H .0000 .0000 'International Tables Vol C Tables 4.2.6.8 and 6.1.1.4'
Co Co .3494 .9721 'International Tables Vol C Tables 4.2.6.8 and 6.1.1.4'
N N .0061 .0033 'International Tables Vol C Tables 4.2.6.8 and 6.1.1.4'
S S .1246 .1234 'International Tables Vol C Tables 4.2.6.8 and 6.1.1.4'
O O .0106 .0060 'International Tables Vol C Tables 4.2.6.8 and 6.1.1.4'

loop_
_geom_angle_atom_site_label_1
_geom_angle_atom_site_label_2
_geom_angle_atom_site_label_3
_geom_angle_site_symmetry_3
_geom_angle
_geom_angle_publ_flag
N12 Co N21 . 92.89(5) yes
N12 Co N11 . 84.60(5) yes
N21 Co N11 . 177.43(5) yes
N12 Co C27 . 92.31(5) yes
N21 Co C27 . 86.30(5) yes
N11 Co C27 . 94.32(5) yes
N12 Co N22 . 175.10(5) yes
N21 Co N22 . 85.55(5) yes
N11 Co N22 . 96.91(5) yes
C27 Co N22 . 92.22(5) yes
N12 Co N13 . 84.31(5) yes
N21 Co N13 . 95.26(5) yes
N11 Co N13 . 83.98(5) yes
C27 Co N13 . 176.34(5) yes
N22 Co N13 . 91.20(5) yes
C15 N12 C12 . 111.45(11) yes
C15 N12 Co . 107.88(9) yes
C12 N12 Co . 112.03(9) yes
C15 N12 H12 . 109.1(14) no
C12 N12 H12 . 106.6(14) no
Co N12 H12 . 109.7(14) no
C24 C27 S1 . 113.80(9) yes
C24 C27 Co . 109.69(9) yes
S1 C27 Co . 115.32(7) yes
C24 C27 H27 . 109.0(12) no
S1 C27 H27 . 102.8(12) no
Co C27 H27 . 105.5(12) no
C22 N22 C25 . 110.95(10) yes
C22 N22 Co . 110.67(8) yes
C25 N22 Co . 121.12(8) yes
C22 N22 H22 . 103.1(13) no
C25 N22 H22 . 104.7(13) no
Co N22 H22 . 104.3(13) no
C11 N11 C13 . 110.68(11) yes
C11 N11 Co . 106.85(9) yes
C13 N11 Co . 112.44(9) yes
C11 N11 H11 . 108.4(13) no
C13 N11 H11 . 107.5(13) no
Co N11 H11 . 110.9(13) no
C14 N13 C16 . 112.04(11) yes
C14 N13 Co . 105.64(8) yes
C16 N13 Co . 109.57(8) yes
C14 N13 H13 . 106.5(14) no
C16 N13 H13 . 107.9(14) no
Co N13 H13 . 115.3(14) no
C27 S1 C26 . 102.53(6) yes
N12 C12 C11 . 109.61(11) yes
N12 C12 H12A . 110.1(12) no
C11 C12 H12A . 108.5(12) no
N12 C12 H12B . 108.8(12) no
C11 C12 H12B . 107.7(12) no
H12A C12 H12B . 112.1(17) no
N12 C15 C16 . 109.32(11) yes
N12 C15 H15A . 107.2(12) no
C16 C15 H15A . 111.4(12) no
N12 C15 H15B . 111.4(13) no
C16 C15 H15B . 107.4(12) no
H15A C15 H15B . 110.1(17) no
N22 C22 C21 . 108.03(11) yes
N22 C22 H22A . 110.7(11) no
C21 C22 H22A . 109.3(11) no
N22 C22 H22B . 110.3(12) no
C21 C22 H22B . 112.2(12) no
H22A C22 H22B . 106.3(16) no
N22 C25 C26 . 113.50(11) yes
N22 C25 H25A . 107.8(12) no
C26 C25 H25A . 107.8(12) no
N22 C25 H25B . 107.7(13) no
C26 C25 H25B . 111.7(13) no
H25A C25 H25B . 108.1(17) no
N11 C11 C12 . 107.79(11) yes
N11 C11 H11A . 105.4(12) no
C12 C11 H11A . 115.2(13) no
N11 C11 H11B . 109.7(12) no
C12 C11 H11B . 110.6(12) no
H11A C11 H11B . 107.9(17) no
N11 C13 C14 . 110.44(11) yes
N11 C13 H13A . 108.6(12) no
C14 C13 H13A . 111.0(12) no
N11 C13 H13B . 110.7(12) no
C14 C13 H13B . 109.3(12) no
H13A C13 H13B . 106.7(17) no
N13 C14 C13 . 108.83(11) yes
N13 C14 H14A . 112.9(12) no
C13 C14 H14A . 109.7(12) no
N13 C14 H14B . 109.2(12) no
C13 C14 H14B . 110.6(12) no
H14A C14 H14B . 105.6(17) no
C21 N21 C23 . 114.71(11) yes
C21 N21 Co . 108.26(8) yes
C23 N21 Co . 109.59(8) yes
C21 N21 H21 . 105.7(14) no
C23 N21 H21 . 104.1(14) no
Co N21 H21 . 114.5(14) no
C25 C26 S1 . 115.22(10) yes
C25 C26 H26A . 110.6(12) no
S1 C26 H26A . 111.4(12) no
C25 C26 H26B . 108.4(12) no
S1 C26 H26B . 104.1(12) no
H26A C26 H26B . 106.5(17) no
N21 C23 C24 . 109.44(11) yes
N21 C23 H23A . 105.9(12) no
C24 C23 H23A . 111.6(12) no
N21 C23 H23B . 108.4(12) no
C24 C23 H23B . 113.0(12) no
H23A C23 H23B . 108.3(17) no
C23 C24 C27 . 108.20(11) yes
C23 C24 H24A . 111.9(12) no
C27 C24 H24A . 112.0(12) no
C23 C24 H24B . 108.1(12) no
C27 C24 H24B . 109.4(12) no
H24A C24 H24B . 107.2(16) no
N21 C21 C22 . 110.02(11) yes
N21 C21 H21A . 107.9(12) no
C22 C21 H21A . 109.3(12) no
N21 C21 H21B . 111.7(11) no
C22 C21 H21B . 109.4(12) no
H21A C21 H21B . 108.4(16) no
N13 C16 C15 . 110.45(11) yes
N13 C16 H16A . 107.4(12) no
C15 C16 H16A . 110.8(12) no
N13 C16 H16B . 108.4(12) no
C15 C16 H16B . 109.9(12) no
H16A C16 H16B . 109.8(17) no
O3 S2 O1 . 114.65(7) no
O3 S2 O2 . 113.73(7) no
O1 S2 O2 . 113.16(7) no
O3 S2 S2 2_456 105.74(5) no
O1 S2 S2 2_456 103.93(5) no
O2 S2 S2 2_456 104.21(5) no
O6 S3 O4 . 114.48(7) no
O6 S3 O5 . 114.46(7) no
O4 S3 O5 . 112.66(7) no
O6 S3 S3 2_665 105.34(6) no
O4 S3 S3 2_665 104.44(6) no
O5 S3 S3 2_665 104.01(5) no
H7A O7 H7B . 107(2) no

loop_
_geom_bond_atom_site_label_1
_geom_bond_atom_site_label_2
_geom_bond_site_symmetry_2
_geom_bond_distance
_geom_bond_publ_flag
Co N12 . 1.9705(12) yes
Co N21 . 1.9827(13) yes
Co N11 . 1.9840(13) yes
Co C27 . 1.9930(13) yes
Co N22 . 1.9995(12) yes
Co N13 . 2.0790(12) yes
N12 C15 . 1.4907(18) yes
N12 C12 . 1.5009(19) yes
N12 H12 . 0.83(2) no
C27 C24 . 1.5338(19) yes
C27 S1 . 1.7926(13) yes
C27 H27 . 0.930(19) no
N22 C22 . 1.4898(17) yes
N22 C25 . 1.4936(17) yes
N22 H22 . 0.87(2) no
N11 C11 . 1.4962(19) yes
N11 C13 . 1.5006(18) yes
N11 H11 . 0.90(2) no
N13 C14 . 1.4875(18) yes
N13 C16 . 1.4922(18) yes
N13 H13 . 0.83(2) no
S1 C26 . 1.8050(15) yes
C12 C11 . 1.514(2) yes
C12 H12A . 0.98(2) no
C12 H12B . 0.96(2) no
C15 C16 . 1.521(2) yes
C15 H15A . 0.99(2) no
C15 H15B . 0.94(2) no
C22 C21 . 1.5029(19) yes
C22 H22A . 0.99(2) no
C22 H22B . 0.95(2) no
C25 C26 . 1.5172(19) yes
C25 H25A . 0.97(2) no
C25 H25B . 0.89(2) no
C11 H11A . 0.95(2) no
C11 H11B . 0.98(2) no
C13 C14 . 1.514(2) yes
C13 H13A . 0.95(2) no
C13 H13B . 0.96(2) no
C14 H14A . 0.98(2) no
C14 H14B . 0.96(2) no
N21 C21 . 1.4889(18) yes
N21 C23 . 1.4950(18) yes
N21 H21 . 0.85(2) no
C26 H26A . 0.96(2) no
C26 H26B . 0.97(2) no
C23 C24 . 1.513(2) yes
C23 H23A . 0.98(2) no
C23 H23B . 0.95(2) no
C24 H24A . 1.00(2) no
C24 H24B . 1.00(2) no
C21 H21A . 0.94(2) no
C21 H21B . 0.99(2) no
C16 H16A . 0.94(2) no
C16 H16B . 0.99(2) no
S2 O3 . 1.4501(12) no
S2 O1 . 1.4557(12) no
S2 O2 . 1.4615(12) no
S2 S2 2_456 2.1349(8) no
S3 O6 . 1.4477(12) no
S3 O4 . 1.4575(12) no
S3 O5 . 1.4614(11) no
S3 S3 2_665 2.1427(8) no
O7 H7A . 0.75(3) no
O7 H7B . 0.82(3) no

loop_
_geom_hbond_atom_site_label_D
_geom_hbond_atom_site_label_H
_geom_hbond_atom_site_label_A
_geom_hbond_site_symmetry_A
_geom_hbond_distance_DH
_geom_hbond_distance_HA
_geom_hbond_distance_DA
_geom_hbond_angle_DHA
N12 H12 O7 2_556 0.83(2) 2.05(2) 2.8396(18) 160(2)
N22 H22 O4 2_665 0.87(2) 2.13(2) 2.9230(16) 150.4(18)
N11 H11 O5 1_455 0.90(2) 2.30(2) 3.1052(17) 150.0(17)
N13 H13 O5 . 0.83(2) 2.17(2) 2.9620(18) 157.8(19)
N21 H21 O3 1_655 0.85(2) 2.54(2) 3.2424(17) 140.4(17)
O7 H7A O2 2_556 0.75(3) 2.05(3) 2.7835(18) 166(3)
O7 H7B O1 . 0.82(3) 2.01(3) 2.8059(18) 163(2)

loop_
_geom_torsion_atom_site_label_1
_geom_torsion_atom_site_label_2
_geom_torsion_atom_site_label_3
_geom_torsion_atom_site_label_4
_geom_torsion
N21 Co N12 C15 65.43(9)
N11 Co N12 C15 -114.03(9)
C27 Co N12 C15 151.84(9)
N13 Co N12 C15 -29.57(9)
N21 Co N12 C12 -171.54(9)
N11 Co N12 C12 9.00(9)
C27 Co N12 C12 -85.13(10)
N13 Co N12 C12 93.46(9)
N12 Co C27 C24 -101.74(9)
N21 Co C27 C24 -9.00(9)
N11 Co C27 C24 173.50(9)
N22 Co C27 C24 76.39(9)
N12 Co C27 S1 128.20(7)
N21 Co C27 S1 -139.05(8)
N11 Co C27 S1 43.45(8)
N22 Co C27 S1 -53.66(7)
N21 Co N22 C22 7.19(8)
N11 Co N22 C22 -173.55(8)
C27 Co N22 C22 -78.92(9)
N13 Co N22 C22 102.37(9)
N21 Co N22 C25 139.57(10)
N11 Co N22 C25 -41.17(10)
C27 Co N22 C25 53.46(10)
N13 Co N22 C25 -125.25(10)
N12 Co N11 C11 -31.12(9)
C27 Co N11 C11 60.80(9)
N22 Co N11 C11 153.56(9)
N13 Co N11 C11 -115.95(9)
N12 Co N11 C13 90.49(9)
C27 Co N11 C13 -177.59(9)
N22 Co N11 C13 -84.82(9)
N13 Co N11 C13 5.66(9)
N12 Co N13 C14 -113.51(9)
N21 Co N13 C14 154.10(9)
N11 Co N13 C14 -28.36(9)
N22 Co N13 C14 68.46(9)
N12 Co N13 C16 7.36(9)
N21 Co N13 C16 -85.02(9)
N11 Co N13 C16 92.51(9)
N22 Co N13 C16 -170.67(9)
C24 C27 S1 C26 -66.83(11)
Co C27 S1 C26 61.21(8)
C15 N12 C12 C11 136.14(12)
Co N12 C12 C11 15.15(14)
C12 N12 C15 C16 -76.86(14)
Co N12 C15 C16 46.53(12)
C25 N22 C22 C21 -167.53(10)
Co N22 C22 C21 -30.15(12)
C22 N22 C25 C26 69.26(14)
Co N22 C25 C26 -63.00(13)
C13 N11 C11 C12 -75.95(14)
Co N11 C11 C12 46.77(12)
N12 C12 C11 N11 -40.30(15)
C11 N11 C13 C14 137.76(12)
Co N11 C13 C14 18.35(13)
C16 N13 C14 C13 -73.97(14)
Co N13 C14 C13 45.29(12)
N11 C13 C14 N13 -42.70(15)
N12 Co N21 C21 -157.70(8)
C27 Co N21 C21 110.17(9)
N22 Co N21 C21 17.65(8)
N13 Co N21 C21 -73.15(9)
N12 Co N21 C23 76.52(9)
C27 Co N21 C23 -15.62(9)
N22 Co N21 C23 -108.13(9)
N13 Co N21 C23 161.07(9)
N22 C25 C26 S1 63.18(13)
C27 S1 C26 C25 -60.98(11)
C21 N21 C23 C24 -84.58(14)
Co N21 C23 C24 37.42(13)
N21 C23 C24 C27 -44.79(14)
S1 C27 C24 C23 162.25(9)
Co C27 C24 C23 31.38(13)
C23 N21 C21 C22 83.28(13)
Co N21 C21 C22 -39.44(12)
N22 C22 C21 N21 45.70(14)
C14 N13 C16 C15 133.23(12)
Co N13 C16 C15 16.32(13)
N12 C15 C16 N13 -41.00(15)
